data_7027187
loop_
_publ_author_name
'Dolgushin, Fiodor M.'
'Grachova, Elena V.'
'Heaton, Brian T.'
'Iggo, Jonathan A.'
'Koshevoy, Igor O.'
'Podkorytov, Ivan S.'
'Smawfield, Daniel J.'
'Tunik, Sergey P.'
'Whyman, Robin'
'Yanovskii, Aleksandr I.'

_publ_section_title
;
 Synthesis and structural characterisation of the mixed metal clusters
 [Rh2Pt3(\m-CO)5(CO)4(PPh3)3] and [Rh2Pt2(\m-CO)3(CO)4(PPh3)3]; crystal
 structure of [Rh2Pt3(\m-CO)5(CO)4(PPh3)3]&#x200A;&#x2020;
;
_journal_issue 10
_journal_name_full 'Journal of the Chemical Society, Dalton Transactions'
_journal_page_first 1609
_journal_paper_doi 10.1039/a809118h
_journal_year 1999
_chemical_formula_sum 'C64 H46 Cl3 O9 P3 Pt3 Rh2'
_chemical_formula_weight 1949.36
_chemical_name_systematic
; 
 ? 
;
_space_group_IT_number 15
_symmetry_cell_setting monoclinic
_symmetry_space_group_name_Hall '-C 2yc'
_symmetry_space_group_name_H-M 'C 1 2/c 1'
_atom_sites_solution_hydrogens geom
_atom_sites_solution_primary direct
_atom_sites_solution_secondary difmap
_audit_creation_method SHELXL
_cell_angle_alpha 90.00
_cell_angle_beta 134.21(2)
_cell_angle_gamma 90.00
_cell_formula_units_Z 8
_cell_length_a 34.120(12)
_cell_length_b 24.245(7)
_cell_length_c 24.169(8)
_cell_measurement_reflns_used 24
_cell_measurement_temperature 143(2)
_cell_measurement_theta_max 12
_cell_measurement_theta_min 11
_cell_volume 14331(9)
_computing_structure_refinement 'SHELXTL PLUS 5 (gamma version)'
_computing_structure_solution 'SHELXTL PLUS 5 (gamma version)'
_diffrn_ambient_temperature 143(2)
_diffrn_measurement_device 'Siemens P3/PC'
_diffrn_measurement_method \q/2\q
_diffrn_radiation_monochromator graphite
_diffrn_radiation_source 'fine-focus sealed tube'
_diffrn_radiation_type MoK\a
_diffrn_radiation_wavelength 0.71073
_diffrn_reflns_av_R_equivalents 0.0000
_diffrn_reflns_av_sigmaI/netI 0.1366
_diffrn_reflns_limit_h_max 28
_diffrn_reflns_limit_h_min -39
_diffrn_reflns_limit_k_max 28
_diffrn_reflns_limit_k_min 0
_diffrn_reflns_limit_l_max 27
_diffrn_reflns_limit_l_min 0
_diffrn_reflns_number 11927
_diffrn_reflns_theta_max 25.05
_diffrn_reflns_theta_min 2.04
_diffrn_standards_decay_% 3
_diffrn_standards_interval_count 98
_diffrn_standards_number 2
_exptl_absorpt_coefficient_mu 6.515
_exptl_absorpt_correction_T_max 1.242
_exptl_absorpt_correction_T_min 0.844
_exptl_absorpt_correction_type DIFABS
_exptl_crystal_colour yellow
_exptl_crystal_density_diffrn 1.807
_exptl_crystal_description prism
_exptl_crystal_F_000 7376
_exptl_crystal_size_max 0.4
_exptl_crystal_size_mid 0.3
_exptl_crystal_size_min 0.2
_refine_diff_density_max 2.425
_refine_diff_density_min -1.582
_refine_diff_density_rms 0.248
_refine_ls_extinction_method none
_refine_ls_goodness_of_fit_all 0.960
_refine_ls_goodness_of_fit_obs 1.096
_refine_ls_matrix_type full
_refine_ls_number_parameters 757
_refine_ls_number_reflns 11877
_refine_ls_number_restraints 0
_refine_ls_restrained_S_all 1.063
_refine_ls_restrained_S_obs 1.096
_refine_ls_R_factor_all 0.1320
_refine_ls_R_factor_obs 0.0621
_refine_ls_shift/esd_max 0.020
_refine_ls_shift/esd_mean 0.002
_refine_ls_structure_factor_coef Fsqd
_refine_ls_weighting_details 'w=1/[\s^2^(Fo^2^)+(0.0917P)^2^+0.0000P] where P=(Fo^2^+2Fc^2^)/3'
_refine_ls_weighting_scheme calc
_refine_ls_wR_factor_all 0.1684
_refine_ls_wR_factor_obs 0.1354
_reflns_number_observed 7441
_reflns_number_total 11927
_reflns_observed_criterion >2sigma(I)
_cod_data_source_file 809118hsup1.cif
_cod_data_source_block 8/09118H
_cod_depositor_comments
;
The following automatic conversions were performed:

'_refine_ls_weighting_scheme' value 'calc
w=1/[\s^2^(Fo^2^)+(0.0917P)^2^+0.0000P] where P=(Fo^2^+2Fc^2^)/3' was
changed to 'calc'. New tag '_refine_ls_weighting_details' was
created. The value of the new tag was set to
'w=1/[\s^2^(Fo^2^)+(0.0917P)^2^+0.0000P] where P=(Fo^2^+2Fc^2^)/3'.

Automatic conversion script
Id: cif_fix_values 3143 2015-03-26 13:38:13Z robertas 
;
_cod_original_cell_volume 14331.0(79)
_cod_original_sg_symbol_H-M C2/c
_cod_database_code 7027187

loop_
_symmetry_equiv_pos_as_xyz
'x, y, z'
'-x, y, -z+1/2'
'x+1/2, y+1/2, z'
'-x+1/2, y+1/2, -z+1/2'
'-x, -y, -z'
'x, -y, z-1/2'
'-x+1/2, -y+1/2, -z'
'x+1/2, -y+1/2, z-1/2'

loop_
_atom_site_aniso_label
_atom_site_aniso_U_11
_atom_site_aniso_U_22
_atom_site_aniso_U_33
_atom_site_aniso_U_23
_atom_site_aniso_U_13
_atom_site_aniso_U_12
Pt1 0.0252(3) 0.0249(3) 0.0299(3) 0.0030(2) 0.0203(3) 0.0002(2)
Pt2 0.0246(3) 0.0261(3) 0.0219(3) -0.0014(2) 0.0167(2) -0.0025(2)
Pt3 0.0210(3) 0.0216(3) 0.0230(3) 0.0016(2) 0.0131(2) -0.0005(2)
Rh4 0.0217(5) 0.0269(6) 0.0201(6) 0.0007(5) 0.0144(5) 0.0001(4)
Rh5 0.0262(6) 0.0216(6) 0.0242(6) 0.0021(4) 0.0181(5) 0.0007(4)
P1 0.021(2) 0.034(2) 0.023(2) 0.005(2) 0.015(2) 0.000(2)
P2 0.025(2) 0.031(2) 0.020(2) 0.001(2) 0.017(2) -0.001(2)
P3 0.023(2) 0.025(2) 0.032(2) 0.005(2) 0.013(2) 0.000(2)
O1 0.081(9) 0.033(7) 0.074(9) -0.005(6) 0.068(8) -0.001(6)
O2 0.082(9) 0.045(7) 0.049(8) -0.022(6) 0.054(7) -0.023(6)
O3 0.068(8) 0.031(7) 0.098(10) 0.007(7) 0.070(8) 0.001(6)
O4 0.015(5) 0.076(8) 0.013(5) -0.005(5) 0.005(4) -0.011(5)
O5 0.047(7) 0.027(6) 0.042(7) -0.002(5) 0.029(6) -0.002(5)
O6 0.042(6) 0.029(6) 0.023(6) -0.007(5) 0.011(5) -0.004(5)
O7 0.039(6) 0.072(9) 0.036(7) -0.006(6) 0.026(6) 0.007(6)
O8 0.119(12) 0.029(7) 0.058(9) 0.002(6) 0.066(9) 0.011(7)
O9 0.040(6) 0.048(7) 0.026(6) 0.019(5) 0.019(5) 0.026(6)
C1 0.027(8) 0.035(9) 0.041(10) -0.002(7) 0.023(8) 0.003(7)
C2 0.033(8) 0.052(10) 0.038(9) 0.003(8) 0.033(8) -0.009(7)
C3 0.026(7) 0.025(8) 0.039(9) -0.006(7) 0.025(7) -0.007(6)
C4 0.021(7) 0.032(8) 0.026(8) 0.023(7) 0.017(7) 0.008(6)
C5 0.022(8) 0.057(12) 0.018(8) -0.005(8) 0.010(7) 0.003(8)
C6 0.029(8) 0.035(9) 0.023(8) 0.010(7) 0.016(7) -0.001(7)
C7 0.026(8) 0.049(10) 0.033(10) -0.011(8) 0.021(8) 0.004(7)
C8 0.047(10) 0.030(10) 0.038(10) 0.011(8) 0.026(8) 0.006(8)
C9 0.042(8) 0.031(8) 0.021(8) -0.002(7) 0.027(7) -0.010(7)
C10 0.038(9) 0.052(11) 0.011(8) -0.003(7) 0.009(7) -0.006(8)
C11 0.030(8) 0.046(10) 0.016(8) 0.009(7) 0.013(7) 0.011(7)
C12 0.056(11) 0.049(11) 0.008(7) 0.000(7) 0.014(8) 0.014(9)
C13 0.020(8) 0.046(11) 0.031(9) -0.011(8) 0.009(7) -0.005(7)
C14 0.025(9) 0.098(17) 0.065(14) -0.013(12) 0.026(10) -0.013(10)
C15 0.029(8) 0.073(13) 0.036(10) -0.004(9) 0.021(8) -0.001(8)
C16 0.033(8) 0.068(11) 0.020(8) -0.011(8) 0.026(7) -0.007(8)
C17 0.047(10) 0.035(10) 0.059(12) 0.009(9) 0.039(10) 0.002(8)
C18 0.034(9) 0.065(13) 0.055(12) -0.025(10) 0.031(9) -0.012(8)
C19 0.066(13) 0.048(12) 0.092(17) -0.021(12) 0.063(13) -0.010(10)
C20 0.062(12) 0.084(15) 0.043(11) -0.025(11) 0.042(11) -0.022(11)
C21 0.043(9) 0.066(12) 0.028(9) -0.007(8) 0.025(8) -0.018(9)
C22 0.021(7) 0.036(8) 0.017(7) -0.002(6) 0.012(6) -0.005(6)
C23 0.040(9) 0.034(9) 0.043(10) -0.001(8) 0.031(8) -0.005(7)
C24 0.069(12) 0.029(9) 0.055(12) 0.005(8) 0.049(11) 0.006(8)
C25 0.046(10) 0.052(11) 0.046(11) 0.010(9) 0.035(9) 0.017(9)
C26 0.031(8) 0.060(12) 0.032(9) 0.009(8) 0.016(8) -0.013(8)
C27 0.030(8) 0.052(10) 0.023(8) 0.016(7) 0.016(7) 0.004(7)
C28 0.034(8) 0.034(9) 0.025(8) -0.001(7) 0.024(7) -0.004(7)
C29 0.035(8) 0.050(10) 0.017(8) -0.004(7) 0.020(7) -0.001(7)
C30 0.069(12) 0.054(12) 0.058(12) -0.013(10) 0.054(11) -0.017(10)
C31 0.099(15) 0.056(13) 0.046(12) -0.001(10) 0.059(12) -0.008(11)
C32 0.117(19) 0.043(12) 0.063(15) 0.021(11) 0.058(15) 0.005(12)
C33 0.084(14) 0.036(10) 0.037(11) 0.002(8) 0.040(11) 0.000(9)
C34 0.030(7) 0.024(8) 0.029(8) -0.009(6) 0.021(7) -0.016(6)
C35 0.043(9) 0.036(9) 0.040(10) -0.006(7) 0.032(8) 0.000(7)
C36 0.034(9) 0.034(9) 0.065(12) -0.016(9) 0.034(9) -0.005(7)
C37 0.087(13) 0.017(8) 0.050(11) -0.001(7) 0.056(11) -0.003(8)
C38 0.041(9) 0.028(9) 0.063(12) -0.008(8) 0.035(9) 0.004(7)
C39 0.033(8) 0.049(11) 0.049(11) 0.020(9) 0.028(8) 0.012(8)
C40 0.027(8) 0.037(9) 0.020(8) 0.004(6) 0.014(7) 0.008(7)
C41 0.043(9) 0.037(10) 0.057(11) 0.010(8) 0.042(9) 0.007(7)
C42 0.054(11) 0.059(12) 0.062(12) 0.021(10) 0.047(10) 0.012(9)
C43 0.049(11) 0.089(16) 0.046(12) 0.022(11) 0.035(10) 0.024(10)
C44 0.024(8) 0.097(15) 0.029(9) 0.005(10) 0.017(8) 0.011(9)
C45 0.048(9) 0.039(9) 0.040(10) 0.003(7) 0.038(9) 0.007(7)
C46 0.010(7) 0.042(10) 0.034(9) 0.009(7) 0.003(7) 0.003(6)
C47 0.025(9) 0.055(12) 0.067(13) 0.025(10) 0.020(9) -0.003(8)
C48 0.029(10) 0.042(12) 0.148(23) 0.056(14) 0.031(13) 0.014(9)
C49 0.025(9) 0.054(13) 0.129(21) 0.016(13) 0.036(12) 0.009(9)
C50 0.041(11) 0.053(13) 0.095(17) 0.014(11) 0.039(12) -0.007(9)
C51 0.029(8) 0.043(10) 0.043(10) 0.008(8) 0.017(8) -0.004(7)
C52 0.054(10) 0.033(9) 0.015(8) 0.003(7) 0.018(8) -0.012(8)
C53 0.084(14) 0.056(12) 0.065(14) -0.001(10) 0.061(13) 0.009(11)
C54 0.117(19) 0.074(15) 0.063(15) -0.007(12) 0.075(16) 0.020(14)
C55 0.164(28) 0.065(16) 0.070(18) -0.017(13) 0.087(21) 0.005(17)
C56 0.098(18) 0.059(14) 0.034(12) 0.005(10) 0.034(12) 0.009(12)
C57 0.061(12) 0.056(13) 0.041(12) 0.012(10) 0.024(11) 0.006(10)
C58 0.028(8) 0.020(8) 0.057(12) 0.014(8) 0.019(8) 0.011(7)
C59 0.069(13) 0.037(11) 0.080(15) 0.030(10) 0.055(12) 0.018(9)
C60 0.070(14) 0.043(14) 0.152(25) 0.042(15) 0.075(17) 0.007(11)
C61 0.041(11) 0.007(10) 0.153(26) 0.005(13) 0.037(14) -0.002(8)
C62 0.038(10) 0.012(9) 0.082(15) -0.006(9) 0.015(11) 0.003(8)
C63 0.045(10) 0.049(11) 0.048(11) 0.001(9) 0.028(9) 0.010(9)
Cl1S 0.623(38) 0.217(16) 0.410(27) 0.086(18) 0.448(30) 0.096(21)
Cl2S 0.233(16) 0.480(31) 0.130(10) -0.047(14) 0.111(11) -0.078(17)
Cl3S 0.322(19) 0.371(24) 0.254(16) -0.040(16) 0.242(16) -0.135(18)
C1S 0.120(24) 0.080(20) 0.118(25) -0.013(18) 0.077(21) -0.013(18)

loop_
_atom_site_label
_atom_site_type_symbol
_atom_site_fract_x
_atom_site_fract_y
_atom_site_fract_z
_atom_site_U_iso_or_equiv
_atom_site_thermal_displace_type
_atom_site_occupancy
_atom_site_calc_flag
_atom_site_refinement_flags
Pt1 Pt 0.70113(2) 0.77675(2) 1.29547(3) 0.0257(2) Uani 1 d .
Pt2 Pt 0.81616(2) 0.82268(2) 1.24771(3) 0.02373(15) Uani 1 d .
Pt3 Pt 0.70731(2) 0.83979(2) 1.19439(3) 0.02393(15) Uani 1 d .
Rh4 Rh 0.79927(4) 0.82865(4) 1.34436(6) 0.0230(3) Uani 1 d .
Rh5 Rh 0.75513(4) 0.74002(4) 1.25047(6) 0.0235(3) Uani 1 d .
P1 P 0.64504(14) 0.7345(2) 1.3028(2) 0.0257(8) Uani 1 d .
P2 P 0.86982(14) 0.8709(2) 1.2415(2) 0.0245(8) Uani 1 d .
P3 P 0.64010(14) 0.8875(2) 1.0857(2) 0.0328(9) Uani 1 d .
O1 O 0.6912(5) 0.8935(5) 1.3311(7) 0.050(3) Uani 1 d .
O2 O 0.7672(5) 0.7474(5) 1.1125(7) 0.052(3) Uani 1 d .
O3 O 0.7169(5) 0.6547(5) 1.2908(8) 0.055(3) Uani 1 d .
O4 O 0.8955(4) 0.8889(5) 1.3963(5) 0.039(3) Uani 1 d .
O5 O 0.7537(4) 0.9481(4) 1.2884(6) 0.041(3) Uani 1 d .
O6 O 0.6472(4) 0.7439(4) 1.0798(6) 0.041(3) Uani 1 d .
O7 O 0.8523(4) 0.8588(5) 1.5057(7) 0.049(3) Uani 1 d .
O8 O 0.7697(6) 0.6337(5) 1.2008(7) 0.065(4) Uani 1 d .
O9 O 0.8666(4) 0.7217(4) 1.4164(6) 0.041(3) Uani 1 d .
C1 C 0.6948(6) 0.8502(7) 1.3148(9) 0.035(4) Uani 1 d .
C2 C 0.7813(6) 0.7758(7) 1.1630(9) 0.033(4) Uani 1 d .
C3 C 0.7197(5) 0.7026(6) 1.2798(8) 0.028(3) Uani 1 d .
C4 C 0.8565(5) 0.8616(6) 1.3516(8) 0.026(3) Uani 1 d .
C5 C 0.7501(5) 0.9014(7) 1.2766(8) 0.036(4) Uani 1 d .
C6 C 0.6826(6) 0.7640(6) 1.1390(8) 0.031(3) Uani 1 d .
C7 C 0.8311(6) 0.8485(7) 1.4440(9) 0.035(4) Uani 1 d .
C8 C 0.7652(7) 0.6740(7) 1.2224(9) 0.042(4) Uani 1 d .
C9 C 0.8296(6) 0.7467(6) 1.3682(8) 0.026(3) Uani 1 d .
C10 C 0.5802(6) 0.7103(7) 1.2097(8) 0.041(4) Uani 1 d .
C11 C 0.5769(6) 0.6944(6) 1.1503(8) 0.034(4) Uani 1 d .
H11A H 0.6080(6) 0.6973(6) 1.1575(8) 0.040 Uiso 1 calc R
C12 C 0.5279(7) 0.6747(7) 1.0816(8) 0.045(4) Uani 1 d .
H12A H 0.5246(7) 0.6662(7) 1.0401(8) 0.054 Uiso 1 calc R
C13 C 0.4834(6) 0.6670(7) 1.0730(9) 0.040(4) Uani 1 d .
H13A H 0.4505(6) 0.6509(7) 1.0273(9) 0.048 Uiso 1 calc R
C14 C 0.4878(7) 0.6830(9) 1.1306(12) 0.067(6) Uani 1 d .
H14A H 0.4568(7) 0.6791(9) 1.1234(12) 0.081 Uiso 1 calc R
C15 C 0.5349(6) 0.7046(8) 1.1993(10) 0.048(4) Uani 1 d .
H15A H 0.5364(6) 0.7153(8) 1.2386(10) 0.057 Uiso 1 calc R
C16 C 0.6218(6) 0.7771(7) 1.3388(8) 0.033(4) Uani 1 d .
C17 C 0.5929(7) 0.8263(7) 1.2968(11) 0.045(4) Uani 1 d .
H17A H 0.5865(7) 0.8359(7) 1.2530(11) 0.055 Uiso 1 calc R
C18 C 0.5743(6) 0.8594(8) 1.3201(11) 0.051(5) Uani 1 d .
H18A H 0.5558(6) 0.8928(8) 1.2931(11) 0.062 Uiso 1 calc R
C19 C 0.5820(8) 0.8454(8) 1.3804(13) 0.061(6) Uani 1 d .
H19A H 0.5682(8) 0.8682(8) 1.3957(13) 0.073 Uiso 1 calc R
C20 C 0.6097(8) 0.7982(9) 1.4200(11) 0.058(5) Uani 1 d .
H20A H 0.6154(8) 0.7891(9) 1.4635(11) 0.069 Uiso 1 calc R
C21 C 0.6299(6) 0.7627(8) 1.3998(9) 0.046(4) Uani 1 d .
H21A H 0.6486(6) 0.7297(8) 1.4278(9) 0.055 Uiso 1 calc R
C22 C 0.6760(5) 0.6756(6) 1.3658(7) 0.026(3) Uani 1 d .
C23 C 0.6491(6) 0.6267(6) 1.3508(9) 0.037(4) Uani 1 d .
H23A H 0.6114(6) 0.6232(6) 1.3050(9) 0.045 Uiso 1 calc R
C24 C 0.6764(7) 0.5827(7) 1.4016(10) 0.045(4) Uani 1 d .
H24A H 0.6589(7) 0.5480(7) 1.3889(10) 0.054 Uiso 1 calc R
C25 C 0.7306(7) 0.5906(7) 1.4721(10) 0.046(4) Uani 1 d .
H25A H 0.7487(7) 0.5617(7) 1.5092(10) 0.055 Uiso 1 calc R
C26 C 0.7573(6) 0.6369(7) 1.4885(9) 0.046(4) Uani 1 d .
H26A H 0.7944(6) 0.6402(7) 1.5361(9) 0.055 Uiso 1 calc R
C27 C 0.7322(6) 0.6801(7) 1.4377(8) 0.037(4) Uani 1 d .
H27A H 0.7519(6) 0.7131(7) 1.4500(8) 0.044 Uiso 1 calc R
C28 C 0.8464(6) 0.8707(6) 1.1472(8) 0.028(3) Uani 1 d .
C29 C 0.8507(6) 0.8206(7) 1.1221(8) 0.033(4) Uani 1 d .
H29A H 0.8679(6) 0.7896(7) 1.1556(8) 0.039 Uiso 1 calc R
C30 C 0.8295(7) 0.8171(8) 1.0481(11) 0.052(5) Uani 1 d .
H30A H 0.8306(7) 0.7830(8) 1.0299(11) 0.062 Uiso 1 calc R
C31 C 0.8074(8) 0.8616(8) 1.0021(11) 0.059(5) Uani 1 d .
H31A H 0.7945(8) 0.8592(8) 0.9524(11) 0.070 Uiso 1 calc R
C32 C 0.8034(10) 0.9103(8) 1.0264(12) 0.078(7) Uani 1 d .
H32A H 0.7860(10) 0.9409(8) 0.9921(12) 0.093 Uiso 1 calc R
C33 C 0.8241(8) 0.9163(7) 1.1003(10) 0.055(5) Uani 1 d .
H33A H 0.8228(8) 0.9508(7) 1.1176(10) 0.065 Uiso 1 calc R
C34 C 0.8719(5) 0.9430(6) 1.2602(8) 0.027(3) Uani 1 d .
C35 C 0.9193(6) 0.9750(6) 1.3072(9) 0.037(4) Uani 1 d .
H35A H 0.9532(6) 0.9586(6) 1.3309(9) 0.044 Uiso 1 calc R
C36 C 0.9178(6) 1.0310(7) 1.3201(10) 0.045(4) Uani 1 d .
H36A H 0.9506(6) 1.0519(7) 1.3526(10) 0.054 Uiso 1 calc R
C37 C 0.8699(7) 1.0552(6) 1.2866(10) 0.044(4) Uani 1 d .
H37A H 0.8690(7) 1.0934(6) 1.2943(10) 0.053 Uiso 1 calc R
C38 C 0.8206(6) 1.0237(6) 1.2395(10) 0.044(4) Uani 1 d .
H38A H 0.7871(6) 1.0409(6) 1.2164(10) 0.053 Uiso 1 calc R
C39 C 0.8215(6) 0.9683(7) 1.2276(10) 0.045(4) Uani 1 d .
H39A H 0.7890(6) 0.9470(7) 1.1978(10) 0.053 Uiso 1 calc R
C40 C 0.9394(5) 0.8465(6) 1.3066(8) 0.030(3) Uani 1 d .
C41 C 0.9565(6) 0.8081(6) 1.3617(10) 0.039(4) Uani 1 d .
H41A H 0.9319(6) 0.7951(6) 1.3650(10) 0.047 Uiso 1 calc R
C42 C 1.0092(7) 0.7887(8) 1.4118(11) 0.052(5) Uani 1 d .
H42A H 1.0208(7) 0.7619(8) 1.4493(11) 0.062 Uiso 1 calc R
C43 C 1.0456(7) 0.8078(9) 1.4083(11) 0.060(5) Uani 1 d .
H43A H 1.0821(7) 0.7945(9) 1.4435(11) 0.072 Uiso 1 calc R
C44 C 1.0284(6) 0.8462(8) 1.3535(9) 0.052(5) Uani 1 d .
H44A H 1.0535(6) 0.8607(8) 1.3519(9) 0.062 Uiso 1 calc R
C45 C 0.9761(6) 0.8634(6) 1.3019(9) 0.035(4) Uani 1 d .
H45A H 0.9639(6) 0.8875(6) 1.2616(9) 0.042 Uiso 1 calc R
C46 C 0.5743(5) 0.8828(7) 1.0545(9) 0.040(4) Uani 1 d .
C47 C 0.5325(6) 0.9194(8) 1.0055(11) 0.060(6) Uani 1 d .
H47A H 0.5388(6) 0.9486(8) 0.9863(11) 0.072 Uiso 1 calc R
C48 C 0.4839(7) 0.9177(8) 0.9823(15) 0.101(10) Uani 1 d .
H48A H 0.4577(7) 0.9459(8) 0.9503(15) 0.121 Uiso 1 calc R
C49 C 0.4722(7) 0.8722(8) 1.0067(14) 0.085(8) Uani 1 d .
H49A H 0.4377(7) 0.8692(8) 0.9907(14) 0.102 Uiso 1 calc R
C50 C 0.5117(7) 0.8335(8) 1.0535(13) 0.071(6) Uani 1 d .
H50A H 0.5042(7) 0.8029(8) 1.0696(13) 0.085 Uiso 1 calc R
C51 C 0.5642(6) 0.8375(7) 1.0792(9) 0.045(4) Uani 1 d .
H51A H 0.5914(6) 0.8102(7) 1.1121(9) 0.054 Uiso 1 calc R
C52 C 0.6287(7) 0.8623(6) 1.0037(8) 0.040(4) Uani 1 d .
C53 C 0.6743(9) 0.8571(8) 1.0143(12) 0.060(5) Uani 1 d .
H53A H 0.7095(9) 0.8655(8) 1.0633(12) 0.072 Uiso 1 calc R
C54 C 0.6695(10) 0.8398(9) 0.9551(13) 0.074(7) Uani 1 d .
H54A H 0.7006(10) 0.8371(9) 0.9623(13) 0.089 Uiso 1 calc R
C55 C 0.6175(13) 0.8265(9) 0.8849(15) 0.095(9) Uani 1 d .
H55A H 0.6123(13) 0.8154(9) 0.8424(15) 0.114 Uiso 1 calc R
C56 C 0.5727(10) 0.8297(9) 0.8769(12) 0.074(7) Uani 1 d .
H56A H 0.5377(10) 0.8180(9) 0.8298(12) 0.089 Uiso 1 calc R
C57 C 0.5777(8) 0.8484(8) 0.9332(11) 0.063(6) Uani 1 d .
H57A H 0.5463(8) 0.8522(8) 0.9250(11) 0.076 Uiso 1 calc R
C58 C 0.6504(6) 0.9627(6) 1.0892(10) 0.045(5) Uani 1 d .
C59 C 0.6565(7) 0.9871(7) 1.0416(12) 0.060(5) Uani 1 d .
H59A H 0.6545(7) 0.9654(7) 1.0070(12) 0.072 Uiso 1 calc R
C60 C 0.6652(9) 1.0433(9) 1.0475(16) 0.090(9) Uani 1 d .
H60A H 0.6697(9) 1.0604(9) 1.0169(16) 0.108 Uiso 1 calc R
C61 C 0.6676(8) 1.0761(8) 1.0988(17) 0.095(11) Uani 1 d .
H61A H 0.6733(8) 1.1148(8) 1.1026(17) 0.114 Uiso 1 calc R
C62 C 0.6618(7) 1.0507(7) 1.1407(13) 0.068(7) Uani 1 d .
H62A H 0.6631(7) 1.0726(7) 1.1746(13) 0.082 Uiso 1 calc R
C63 C 0.6537(7) 0.9944(7) 1.1390(10) 0.051(5) Uani 1 d .
H63A H 0.6506(7) 0.9783(7) 1.1717(10) 0.062 Uiso 1 calc R
Cl1S Cl 0.6209(11) 0.4908(7) 1.0071(13) 0.338(12) Uani 1 d .
Cl2S Cl 0.5457(7) 0.5356(9) 1.0019(8) 0.294(10) Uani 1 d .
Cl3S Cl 0.6424(7) 0.5821(8) 1.0846(10) 0.278(9) Uani 1 d .
C1S C 0.6181(13) 0.5243(12) 1.0621(19) 0.112(10) Uani 1 d .
H1SA H 0.6342(13) 0.5022(12) 1.1089(19) 0.134 Uiso 1 calc R

loop_
_atom_type_symbol
_atom_type_description
_atom_type_scat_dispersion_real
_atom_type_scat_dispersion_imag
_atom_type_scat_source
C C 0.0033 0.0016 'International Tables Vol C Tables 4.2.6.8 and 6.1.1.4'
H H 0.0000 0.0000 'International Tables Vol C Tables 4.2.6.8 and 6.1.1.4'
O O 0.0106 0.0060 'International Tables Vol C Tables 4.2.6.8 and 6.1.1.4'
P P 0.1023 0.0942 'International Tables Vol C Tables 4.2.6.8 and 6.1.1.4'
Rh Rh -1.1178 0.9187 'International Tables Vol C Tables 4.2.6.8 and 6.1.1.4'
Pt Pt -1.7033 8.3905 'International Tables Vol C Tables 4.2.6.8 and 6.1.1.4'
Cl Cl 0.1484 0.1585 'International Tables Vol C Tables 4.2.6.8 and 6.1.1.4'

loop_
_geom_angle_atom_site_label_1
_geom_angle_atom_site_label_2
_geom_angle_atom_site_label_3
_geom_angle
C1 Pt1 C3 170.1(6)
C1 Pt1 P1 99.1(5)
C3 Pt1 P1 90.3(4)
C1 Pt1 Rh5 127.0(5)
C3 Pt1 Rh5 44.3(4)
P1 Pt1 Rh5 133.43(10)
C1 Pt1 Rh4 78.0(4)
C3 Pt1 Rh4 92.2(4)
P1 Pt1 Rh4 160.10(10)
Rh5 Pt1 Rh4 55.35(4)
C1 Pt1 Pt3 78.8(5)
C3 Pt1 Pt3 95.2(4)
P1 Pt1 Pt3 145.80(9)
Rh5 Pt1 Pt3 54.61(3)
Rh4 Pt1 Pt3 53.52(3)
C2 Pt2 C4 169.6(6)
C2 Pt2 P2 99.7(4)
C4 Pt2 P2 87.7(4)
C2 Pt2 Rh4 127.3(4)
C4 Pt2 Rh4 46.1(4)
P2 Pt2 Rh4 132.96(10)
C2 Pt2 Rh5 71.9(4)
C4 Pt2 Rh5 99.6(4)
P2 Pt2 Rh5 167.76(10)
Rh4 Pt2 Rh5 56.42(3)
C2 Pt2 Pt3 87.8(4)
C4 Pt2 Pt3 92.0(4)
P2 Pt2 Pt3 135.89(10)
Rh4 Pt2 Pt3 55.30(3)
Rh5 Pt2 Pt3 54.20(3)
C5 Pt3 C6 163.3(6)
C5 Pt3 P3 102.2(5)
C6 Pt3 P3 94.4(4)
C5 Pt3 Rh4 52.9(4)
C6 Pt3 Rh4 110.4(4)
P3 Pt3 Rh4 154.95(11)
C5 Pt3 Rh5 113.1(4)
C6 Pt3 Rh5 50.3(4)
P3 Pt3 Rh5 144.34(11)
Rh4 Pt3 Rh5 60.18(4)
C5 Pt3 Pt2 81.6(4)
C6 Pt3 Pt2 88.8(4)
P3 Pt3 Pt2 121.41(11)
Rh4 Pt3 Pt2 58.19(4)
Rh5 Pt3 Pt2 61.62(3)
C5 Pt3 Pt1 89.4(5)
C6 Pt3 Pt1 81.2(4)
P3 Pt3 Pt1 127.95(11)
Rh4 Pt3 Pt1 61.99(4)
Rh5 Pt3 Pt1 59.80(3)
Pt2 Pt3 Pt1 110.39(3)
C7 Rh4 C4 97.4(6)
C7 Rh4 C9 98.9(6)
C4 Rh4 C9 95.1(5)
C7 Rh4 C5 102.0(6)
C4 Rh4 C5 86.3(5)
C9 Rh4 C5 158.7(5)
C7 Rh4 Pt3 142.0(4)
C4 Rh4 Pt3 103.2(4)
C9 Rh4 Pt3 110.5(4)
C5 Rh4 Pt3 48.9(4)
C7 Rh4 Rh5 139.8(5)
C4 Rh4 Rh5 109.3(5)
C9 Rh4 Rh5 50.5(4)
C5 Rh4 Rh5 109.0(4)
Pt3 Rh4 Rh5 60.16(4)
C7 Rh4 Pt2 144.6(4)
C4 Rh4 Pt2 48.0(4)
C9 Rh4 Pt2 80.3(3)
C5 Rh4 Pt2 85.0(4)
Pt3 Rh4 Pt2 66.50(5)
Rh5 Rh4 Pt2 64.63(4)
C7 Rh4 Pt1 95.9(5)
C4 Rh4 Pt1 166.6(4)
C9 Rh4 Pt1 84.9(4)
C5 Rh4 Pt1 88.9(4)
Pt3 Rh4 Pt1 64.50(4)
Rh5 Rh4 Pt1 60.68(4)
Pt2 Rh4 Pt1 119.06(4)
C8 Rh5 C3 92.9(7)
C8 Rh5 C6 97.0(7)
C3 Rh5 C6 96.8(6)
C8 Rh5 C9 101.7(6)
C3 Rh5 C9 90.8(5)
C6 Rh5 C9 159.4(6)
C8 Rh5 Pt3 142.1(5)
C3 Rh5 Pt3 106.4(4)
C6 Rh5 Pt3 49.4(4)
C9 Rh5 Pt3 110.1(4)
C8 Rh5 Rh4 148.8(5)
C3 Rh5 Rh4 100.6(4)
C6 Rh5 Rh4 109.0(4)
C9 Rh5 Rh4 50.6(4)
Pt3 Rh5 Rh4 59.67(4)
C8 Rh5 Pt1 137.6(5)
C3 Rh5 Pt1 45.2(4)
C6 Rh5 Pt1 84.7(4)
C9 Rh5 Pt1 87.3(4)
Pt3 Rh5 Pt1 65.60(3)
Rh4 Rh5 Pt1 63.98(4)
C8 Rh5 Pt2 105.4(5)
C3 Rh5 Pt2 159.5(4)
C6 Rh5 Pt2 90.1(4)
C9 Rh5 Pt2 76.8(3)
Pt3 Rh5 Pt2 64.19(4)
Rh4 Rh5 Pt2 58.95(4)
Pt1 Rh5 Pt2 116.97(4)
C22 P1 C10 106.2(7)
C22 P1 C16 103.7(7)
C10 P1 C16 102.2(7)
C22 P1 Pt1 113.1(4)
C10 P1 Pt1 114.0(5)
C16 P1 Pt1 116.3(5)
C34 P2 C40 107.7(7)
C34 P2 C28 103.1(7)
C40 P2 C28 104.7(6)
C34 P2 Pt2 112.2(5)
C40 P2 Pt2 113.9(5)
C28 P2 Pt2 114.4(5)
C46 P3 C52 105.1(8)
C46 P3 C58 102.9(7)
C52 P3 C58 105.5(8)
C46 P3 Pt3 114.4(5)
C52 P3 Pt3 111.3(5)
C58 P3 Pt3 116.5(5)
O1 C1 Pt1 174.4(14)
O2 C2 Pt2 168.9(11)
O3 C3 Rh5 132.4(11)
O3 C3 Pt1 136.7(11)
Rh5 C3 Pt1 90.5(6)
O4 C4 Rh4 135.9(11)
O4 C4 Pt2 138.1(10)
Rh4 C4 Pt2 85.9(6)
O5 C5 Pt3 146.2(13)
O5 C5 Rh4 135.5(11)
Pt3 C5 Rh4 78.2(6)
O6 C6 Pt3 140.9(12)
O6 C6 Rh5 138.6(12)
Pt3 C6 Rh5 80.4(5)
O7 C7 Rh4 176.8(13)
O8 C8 Rh5 176.3(15)
O9 C9 Rh5 141.0(12)
O9 C9 Rh4 140.0(12)
Rh5 C9 Rh4 78.9(5)
C15 C10 C11 119.9(14)
C15 C10 P1 119.4(12)
C11 C10 P1 120.6(12)
C12 C11 C10 119.2(15)
C11 C12 C13 120.3(15)
C14 C13 C12 118.8(14)
C13 C14 C15 123.5(16)
C14 C15 C10 118.1(16)
C21 C16 C17 120.5(15)
C21 C16 P1 123.0(14)
C17 C16 P1 116.4(11)
C18 C17 C16 119.4(17)
C19 C18 C17 120.5(20)
C18 C19 C20 119.5(18)
C19 C20 C21 123.0(18)
C16 C21 C20 117.0(18)
C23 C22 C27 117.7(14)
C23 C22 P1 124.7(11)
C27 C22 P1 117.7(11)
C22 C23 C24 121.0(15)
C23 C24 C25 118.3(16)
C26 C25 C24 122.0(17)
C25 C26 C27 120.8(16)
C26 C27 C22 120.0(15)
C33 C28 C29 120.3(14)
C33 C28 P2 122.6(12)
C29 C28 P2 117.1(11)
C30 C29 C28 119.3(15)
C31 C30 C29 120.4(18)
C30 C31 C32 120.3(17)
C31 C32 C33 121.7(18)
C28 C33 C32 117.8(17)
C35 C34 C39 118.2(14)
C35 C34 P2 124.5(11)
C39 C34 P2 117.1(11)
C34 C35 C36 121.2(14)
C37 C36 C35 120.3(15)
C36 C37 C38 120.3(14)
C39 C38 C37 120.1(14)
C38 C39 C34 119.7(15)
C41 C40 C45 118.6(13)
C41 C40 P2 118.5(11)
C45 C40 P2 122.9(11)
C42 C41 C40 119.6(14)
C41 C42 C43 120.9(16)
C44 C43 C42 119.3(16)
C45 C44 C43 120.1(16)
C44 C45 C40 121.4(15)
C47 C46 C51 117.3(14)
C47 C46 P3 124.3(13)
C51 C46 P3 118.3(11)
C48 C47 C46 126.0(17)
C47 C48 C49 118.3(16)
C50 C49 C48 118.3(17)
C49 C50 C51 121.9(18)
C46 C51 C50 118.2(15)
C57 C52 C53 119.2(18)
C57 C52 P3 123.4(16)
C53 C52 P3 117.4(13)
C54 C53 C52 121.6(20)
C53 C54 C55 117.4(22)
C54 C55 C56 119.7(21)
C57 C56 C55 121.8(22)
C56 C57 C52 120.1(22)
C63 C58 C59 120.4(16)
C63 C58 P3 119.4(14)
C59 C58 P3 120.2(14)
C60 C59 C58 117.9(21)
C59 C60 C61 121.2(22)
C62 C61 C60 117.4(18)
C61 C62 C63 124.9(23)
C58 C63 C62 118.2(20)
Cl3S C1S Cl1S 115.2(24)
Cl3S C1S Cl2S 104.2(19)
Cl1S C1S Cl2S 104.2(20)

loop_
_geom_bond_atom_site_label_1
_geom_bond_atom_site_label_2
_geom_bond_distance
Pt1 C1 1.89(2)
Pt1 C3 2.027(14)
Pt1 P1 2.283(4)
Pt1 Rh5 2.8578(14)
Pt1 Rh4 2.945(2)
Pt1 Pt3 3.0113(11)
Pt2 C2 1.87(2)
Pt2 C4 2.07(2)
Pt2 P2 2.264(4)
Pt2 Rh4 2.7727(14)
Pt2 Rh5 2.9241(13)
Pt2 Pt3 2.9920(14)
Pt3 C5 2.07(2)
Pt3 C6 2.07(2)
Pt3 P3 2.257(4)
Pt3 Rh4 2.682(2)
Pt3 Rh5 2.6957(14)
Rh4 C7 1.89(2)
Rh4 C4 2.002(13)
Rh4 C9 2.124(15)
Rh4 C5 2.19(2)
Rh4 Rh5 2.696(2)
Rh5 C8 1.86(2)
Rh5 C3 1.996(14)
Rh5 C6 2.103(14)
Rh5 C9 2.120(15)
P1 C22 1.798(14)
P1 C10 1.833(15)
P1 C16 1.846(14)
P2 C34 1.793(14)
P2 C40 1.803(14)
P2 C28 1.815(14)
P3 C46 1.806(15)
P3 C52 1.84(2)
P3 C58 1.85(2)
O1 C1 1.16(2)
O2 C2 1.17(2)
O3 C3 1.21(2)
O4 C4 1.17(2)
O5 C5 1.15(2)
O6 C6 1.16(2)
O7 C7 1.14(2)
O8 C8 1.17(2)
O9 C9 1.13(2)
C10 C15 1.39(2)
C10 C11 1.41(2)
C11 C12 1.38(2)
C12 C13 1.39(2)
C13 C14 1.35(2)
C14 C15 1.38(2)
C16 C21 1.34(2)
C16 C17 1.42(2)
C17 C18 1.36(2)
C18 C19 1.33(3)
C19 C20 1.36(3)
C20 C21 1.39(2)
C22 C23 1.38(2)
C22 C27 1.43(2)
C23 C24 1.38(2)
C24 C25 1.40(2)
C25 C26 1.32(2)
C26 C27 1.37(2)
C28 C33 1.37(2)
C28 C29 1.41(2)
C29 C30 1.39(2)
C30 C31 1.34(2)
C31 C32 1.37(3)
C32 C33 1.40(3)
C34 C35 1.40(2)
C34 C39 1.44(2)
C35 C36 1.40(2)
C36 C37 1.35(2)
C37 C38 1.43(2)
C38 C39 1.38(2)
C40 C41 1.38(2)
C40 C45 1.39(2)
C41 C42 1.37(2)
C42 C43 1.38(2)
C43 C44 1.37(2)
C44 C45 1.35(2)
C46 C47 1.36(2)
C46 C51 1.41(2)
C47 C48 1.33(2)
C48 C49 1.43(3)
C49 C50 1.36(2)
C50 C51 1.43(2)
C52 C57 1.38(2)
C52 C53 1.40(2)
C53 C54 1.39(2)
C54 C55 1.39(3)
C55 C56 1.40(3)
C56 C57 1.33(3)
C58 C63 1.37(2)
C58 C59 1.43(2)
C59 C60 1.38(3)
C60 C61 1.43(4)
C61 C62 1.31(3)
C62 C63 1.39(2)
Cl1S C1S 1.62(3)
Cl2S C1S 1.81(3)
Cl3S C1S 1.52(3)
